data_2221186
loop_
_publ_author_name
'Li, Bing-Wen'
'Zeng, Ming-Hua'
'Ng, Seik Weng'

_publ_section_title Bis(2-hydroxyiminomethyl-6-methoxyphenolato-\k^2^<i>O</i>^1^,<i>N</i>)nickel(II)
_journal_coeditor_code SJ2577
_journal_issue 3
_journal_name_full 'Acta Crystallographica Section E'
_journal_page_first m318
_journal_paper_doi 10.1107/S1600536809005996
_journal_volume 65
_journal_year 2009
_chemical_formula_iupac '[Ni (C8 H8 N O3)2]'
_chemical_formula_moiety 'C16 H16 N2 Ni O6'
_chemical_formula_sum 'C16 H16 N2 Ni O6'
_chemical_formula_weight 391.02
_chemical_name_systematic
;
Bis(2-hydroxyiminomethyl-6-methoxyphenolato-
\k^2^<i>O</i>^1^,<i>N</i>)nickel(II)
;
_space_group_IT_number 14
_symmetry_cell_setting monoclinic
_symmetry_space_group_name_Hall '-P 2yn'
_symmetry_space_group_name_H-M 'P 1 21/n 1'
_atom_sites_solution_hydrogens geom
_atom_sites_solution_primary direct
_atom_sites_solution_secondary difmap
_audit_creation_method SHELXL-97
_cell_angle_alpha 90.00
_cell_angle_beta 95.376(2)
_cell_angle_gamma 90.00
_cell_formula_units_Z 2
_cell_length_a 8.3464(8)
_cell_length_b 4.8596(4)
_cell_length_c 18.735(2)
_cell_measurement_reflns_used 1702
_cell_measurement_temperature 173(2)
_cell_measurement_theta_max 26.0
_cell_measurement_theta_min 2.6
_cell_volume 756.55(13)
_computing_cell_refinement 'SAINT (Bruker, 2004)'
_computing_data_collection 'APEX2 (Bruker, 2004)'
_computing_data_reduction 'SAINT (Bruker, 2004)'
_computing_molecular_graphics 'X-SEED (Barbour, 2001)'
_computing_publication_material 'publCIF (Westrip, 2009)'
_computing_structure_refinement 'SHELXL97 (Sheldrick, 2008)'
_computing_structure_solution 'SHELXS97 (Sheldrick, 2008)'
_diffrn_ambient_temperature 173(2)
_diffrn_measured_fraction_theta_full 0.954
_diffrn_measured_fraction_theta_max 0.954
_diffrn_measurement_device_type 'Bruker APEX2'
_diffrn_measurement_method '\f and \w'
_diffrn_radiation_monochromator graphite
_diffrn_radiation_source 'fine-focus sealed tube'
_diffrn_radiation_type MoK\a
_diffrn_radiation_wavelength 0.71073
_diffrn_reflns_av_R_equivalents 0.0211
_diffrn_reflns_av_sigmaI/netI 0.0305
_diffrn_reflns_limit_h_max 10
_diffrn_reflns_limit_h_min -8
_diffrn_reflns_limit_k_max 4
_diffrn_reflns_limit_k_min -5
_diffrn_reflns_limit_l_max 23
_diffrn_reflns_limit_l_min -14
_diffrn_reflns_number 3461
_diffrn_reflns_theta_full 25.99
_diffrn_reflns_theta_max 25.99
_diffrn_reflns_theta_min 2.18
_diffrn_standards_decay_% 0
_diffrn_standards_interval_count 0
_diffrn_standards_interval_time 0
_diffrn_standards_number 0
_exptl_absorpt_coefficient_mu 1.321
_exptl_absorpt_correction_T_max 0.8264
_exptl_absorpt_correction_T_min 0.5696
_exptl_absorpt_correction_type multi-scan
_exptl_absorpt_process_details '(SADABS; Sheldrick, 1996)'
_exptl_crystal_colour Green
_exptl_crystal_density_diffrn 1.717
_exptl_crystal_density_method 'not measured'
_exptl_crystal_description Prism
_exptl_crystal_F_000 404
_exptl_crystal_size_max 0.48
_exptl_crystal_size_mid 0.16
_exptl_crystal_size_min 0.15
_refine_diff_density_max 0.369
_refine_diff_density_min -0.665
_refine_ls_extinction_method none
_refine_ls_goodness_of_fit_ref 1.127
_refine_ls_hydrogen_treatment constr
_refine_ls_matrix_type full
_refine_ls_number_parameters 117
_refine_ls_number_reflns 1405
_refine_ls_number_restraints 0
_refine_ls_restrained_S_all 1.127
_refine_ls_R_factor_all 0.0460
_refine_ls_R_factor_gt 0.0361
_refine_ls_shift/su_max 0.001
_refine_ls_shift/su_mean 0.001
_refine_ls_structure_factor_coef Fsqd
_refine_ls_weighting_details 'calc w=1/[\s^2^(Fo^2^)+(0.0656P)^2^+0.2378P] where P=(Fo^2^+2Fc^2^)/3'
_refine_ls_weighting_scheme calc
_refine_ls_wR_factor_gt 0.0955
_refine_ls_wR_factor_ref 0.1045
_reflns_number_gt 1178
_reflns_number_total 1405
_reflns_threshold_expression I>2\s(I)
_cod_data_source_file sj2577.cif
_cod_data_source_block I
_cod_depositor_comments
;
The following automatic conversions were performed:
'_symmetry_cell_setting' value 'Monoclinic' changed to 'monoclinic'
according to '/home/saulius/struct/CIF-dictionaries/cif_core.dic'
dictionary named 'cif_core.dic' version 2.4.1 from
2010-06-29.

'_exptl_absorpt_correction_type' value 'Multi-scan' changed
to 'multi-scan' according to
'/home/saulius/struct/CIF-dictionaries/cif_core.dic' dictionary named
'cif_core.dic' version 2.4.1 from 2010-06-29.

Automatic conversion script
Id: cif_fix_enum 1527 2010-12-29 10:47:43Z saulius 

The following automatic conversions were performed:

'_symmetry_cell_setting' value 'Monoclinic' changed to 'monoclinic'
according to /home/saulius/struct/CIF-dictionaries/cif_core.dic
dictionary named 'cif_core.dic' version 2.4.1 from
2010-06-29.

'_exptl_absorpt_correction_type' value 'Multi-scan'
changed to 'multi-scan' according to
/home/saulius/struct/CIF-dictionaries/cif_core.dic dictionary named
'cif_core.dic' version 2.4.1 from 2010-06-29.

Automatic conversion script
Id: cif_fix_values 1715 2011-07-08 13:25:40Z adriana 
;
_cod_original_cell_volume 756.50(10)
_cod_original_sg_symbol_H-M 'P 21/n'
_cod_database_code 2221186
_cod_database_fobs_code 2221186

loop_
_symmetry_equiv_pos_as_xyz
'x, y, z'
'-x+1/2, y+1/2, -z+1/2'
'-x, -y, -z'
'x-1/2, -y-1/2, z-1/2'

loop_
_atom_site_type_symbol
_atom_site_label
_atom_site_fract_x
_atom_site_fract_y
_atom_site_fract_z
_atom_site_U_iso_or_equiv
_atom_site_adp_type
_atom_site_calc_flag
_atom_site_refinement_flags
_atom_site_occupancy
_atom_site_disorder_assembly
_atom_site_disorder_group
Ni Ni1 0.5000 0.5000 0.5000 0.0169(2) Uani d S 1 . .
O O1 0.5102(2) 0.2294(4) 0.43290(9) 0.0214(4) Uani d . 1 . .
O O2 0.5912(2) -0.1173(5) 0.33768(9) 0.0262(5) Uani d . 1 . .
O O3 0.2047(2) 0.6111(5) 0.55486(10) 0.0257(5) Uani d . 1 . .
H H3 0.2703 0.7276 0.5735 0.039 Uiso calc R 1 . .
N N1 0.2806(3) 0.4473(5) 0.50729(11) 0.0192(5) Uani d . 1 . .
C C1 0.3919(3) 0.0737(6) 0.40274(13) 0.0210(6) Uani d . 1 . .
C C2 0.4326(3) -0.1201(6) 0.35041(12) 0.0207(6) Uani d . 1 . .
C C3 0.3162(3) -0.2898(6) 0.31716(13) 0.0247(6) Uani d . 1 . .
H H3A 0.3443 -0.4196 0.2825 0.030 Uiso calc R 1 . .
C C4 0.1567(3) -0.2720(6) 0.33415(13) 0.0249(6) Uani d . 1 . .
H H4 0.0773 -0.3896 0.3109 0.030 Uiso calc R 1 . .
C C5 0.1144(3) -0.0863(6) 0.38401(13) 0.0227(6) Uani d . 1 . .
H H5 0.0057 -0.0748 0.3949 0.027 Uiso calc R 1 . .
C C6 0.2328(3) 0.0897(6) 0.41955(13) 0.0201(6) Uani d . 1 . .
C C7 0.1836(3) 0.2781(6) 0.47199(12) 0.0212(6) Uani d . 1 . .
H H7 0.0737 0.2788 0.4814 0.025 Uiso calc R 1 . .
C C8 0.6428(4) -0.3281(6) 0.29197(14) 0.0280(7) Uani d . 1 . .
H H8A 0.7599 -0.3188 0.2912 0.042 Uiso calc R 1 . .
H H8B 0.5910 -0.3019 0.2433 0.042 Uiso calc R 1 . .
H H8C 0.6128 -0.5084 0.3100 0.042 Uiso calc R 1 . .

loop_
_atom_site_aniso_label
_atom_site_aniso_U_11
_atom_site_aniso_U_22
_atom_site_aniso_U_33
_atom_site_aniso_U_12
_atom_site_aniso_U_13
_atom_site_aniso_U_23
Ni1 0.0126(3) 0.0189(3) 0.0194(3) 0.00116(19) 0.00209(17) -0.00161(17)
O1 0.0155(10) 0.0228(11) 0.0263(8) -0.0005(8) 0.0032(7) -0.0067(7)
O2 0.0226(11) 0.0263(12) 0.0304(10) 0.0010(9) 0.0063(8) -0.0080(9)
O3 0.0148(10) 0.0342(13) 0.0288(9) 0.0006(9) 0.0055(7) -0.0106(9)
N1 0.0151(12) 0.0226(14) 0.0201(10) 0.0038(9) 0.0021(8) -0.0004(8)
C1 0.0201(14) 0.0205(15) 0.0220(12) -0.0015(11) -0.0004(10) 0.0023(10)
C2 0.0205(14) 0.0220(15) 0.0197(11) 0.0016(12) 0.0021(9) 0.0038(10)
C3 0.0293(16) 0.0220(16) 0.0225(11) 0.0004(12) 0.0016(10) -0.0021(11)
C4 0.0235(15) 0.0253(17) 0.0248(12) -0.0053(12) -0.0039(10) 0.0023(11)
C5 0.0186(14) 0.0259(16) 0.0235(12) -0.0039(12) 0.0011(10) 0.0040(11)
C6 0.0190(14) 0.0199(14) 0.0210(11) -0.0014(11) -0.0001(10) 0.0024(10)
C7 0.0140(13) 0.0253(15) 0.0242(12) 0.0014(11) 0.0006(9) 0.0019(11)
C8 0.0287(16) 0.0283(18) 0.0278(13) 0.0033(12) 0.0065(11) -0.0041(11)

loop_
_atom_type_symbol
_atom_type_description
_atom_type_scat_dispersion_real
_atom_type_scat_dispersion_imag
_atom_type_scat_source
C C 0.0033 0.0016 'International Tables Vol C Tables 4.2.6.8 and 6.1.1.4'
H H 0.0000 0.0000 'International Tables Vol C Tables 4.2.6.8 and 6.1.1.4'
N N 0.0061 0.0033 'International Tables Vol C Tables 4.2.6.8 and 6.1.1.4'
O O 0.0106 0.0060 'International Tables Vol C Tables 4.2.6.8 and 6.1.1.4'
Ni Ni 0.3393 1.1124 'International Tables Vol C Tables 4.2.6.8 and 6.1.1.4'

loop_
_geom_angle_atom_site_label_1
_geom_angle_atom_site_label_2
_geom_angle_atom_site_label_3
_geom_angle_site_symmetry_1
_geom_angle_site_symmetry_3
_geom_angle
_geom_angle_publ_flag
O1 Ni1 O1 . 3_666 180.00(7) ?
O1 Ni1 N1 . . 93.50(9) ?
O1 Ni1 N1 3_666 . 86.50(9) ?
O1 Ni1 N1 . 3_666 86.50(9) ?
O1 Ni1 N1 3_666 3_666 93.50(9) ?
N1 Ni1 N1 . 3_666 180.00(12) ?
C1 O1 Ni1 . . 128.47(17) ?
C2 O2 C8 . . 116.7(2) ?
N1 O3 H3 . . 109.5 ?
C7 N1 O3 . . 113.0(2) ?
C7 N1 Ni1 . . 128.46(19) ?
O3 N1 Ni1 . . 118.51(16) ?
O1 C1 C6 . . 123.9(2) ?
O1 C1 C2 . . 117.0(2) ?
C6 C1 C2 . . 119.1(3) ?
O2 C2 C3 . . 125.5(2) ?
O2 C2 C1 . . 114.3(2) ?
C3 C2 C1 . . 120.2(2) ?
C2 C3 C4 . . 120.4(3) ?
C2 C3 H3A . . 119.8 ?
C4 C3 H3A . . 119.8 ?
C5 C4 C3 . . 120.5(3) ?
C5 C4 H4 . . 119.7 ?
C3 C4 H4 . . 119.7 ?
C4 C5 C6 . . 120.2(3) ?
C4 C5 H5 . . 119.9 ?
C6 C5 H5 . . 119.9 ?
C1 C6 C5 . . 119.7(3) ?
C1 C6 C7 . . 122.1(3) ?
C5 C6 C7 . . 118.3(2) ?
N1 C7 C6 . . 123.5(2) ?
N1 C7 H7 . . 118.2 ?
C6 C7 H7 . . 118.2 ?
O2 C8 H8A . . 109.5 ?
O2 C8 H8B . . 109.5 ?
H8A C8 H8B . . 109.5 ?
O2 C8 H8C . . 109.5 ?
H8A C8 H8C . . 109.5 ?
H8B C8 H8C . . 109.5 ?

loop_
_geom_bond_atom_site_label_1
_geom_bond_atom_site_label_2
_geom_bond_site_symmetry_2
_geom_bond_distance
_geom_bond_publ_flag
Ni1 O1 . 1.827(2) yes
Ni1 O1 3_666 1.827(2) ?
Ni1 N1 . 1.866(2) yes
Ni1 N1 3_666 1.866(2) ?
O1 C1 . 1.328(3) ?
O2 C2 . 1.367(3) ?
O2 C8 . 1.427(3) ?
O3 N1 . 1.391(3) ?
O3 H3 . 0.8400 ?
N1 C7 . 1.292(3) ?
C1 C6 . 1.395(4) ?
C1 C2 . 1.423(4) ?
C2 C3 . 1.378(4) ?
C3 C4 . 1.400(4) ?
C3 H3A . 0.9500 ?
C4 C5 . 1.369(4) ?
C4 H4 . 0.9500 ?
C5 C6 . 1.424(4) ?
C5 H5 . 0.9500 ?
C6 C7 . 1.431(4) ?
C7 H7 . 0.9500 ?
C8 H8A . 0.9800 ?
C8 H8B . 0.9800 ?
C8 H8C . 0.9800 ?

loop_
_geom_hbond_atom_site_label_D
_geom_hbond_atom_site_label_H
_geom_hbond_atom_site_label_A
_geom_hbond_site_symmetry_A
_geom_hbond_distance_DH
_geom_hbond_distance_HA
_geom_hbond_distance_DA
_geom_hbond_angle_DHA
_geom_hbond_publ_flag
O3 H3 O1 3_666 0.84 1.86 2.492(3) 131 yes

loop_
_geom_torsion_atom_site_label_1
_geom_torsion_atom_site_label_2
_geom_torsion_atom_site_label_3
_geom_torsion_atom_site_label_4
_geom_torsion_site_symmetry_1
_geom_torsion_site_symmetry_2
_geom_torsion_site_symmetry_3
_geom_torsion_site_symmetry_4
_geom_torsion
_geom_torsion_publ_flag
N1 Ni1 O1 C1 . . . . 2.2(2) ?
N1 Ni1 O1 C1 3_666 . . . -177.8(2) ?
O1 Ni1 N1 C7 . . . . -2.1(2) ?
O1 Ni1 N1 C7 3_666 . . . 177.9(2) ?
O1 Ni1 N1 O3 . . . . 179.66(18) ?
O1 Ni1 N1 O3 3_666 . . . -0.34(18) ?
Ni1 O1 C1 C6 . . . . -1.4(4) ?
Ni1 O1 C1 C2 . . . . 178.79(17) ?
C8 O2 C2 C3 . . . . -7.2(4) ?
C8 O2 C2 C1 . . . . 173.0(2) ?
O1 C1 C2 O2 . . . . -0.6(3) ?
C6 C1 C2 O2 . . . . 179.6(2) ?
O1 C1 C2 C3 . . . . 179.6(2) ?
C6 C1 C2 C3 . . . . -0.2(4) ?
O2 C2 C3 C4 . . . . -179.3(2) ?
C1 C2 C3 C4 . . . . 0.4(4) ?
C2 C3 C4 C5 . . . . -0.1(4) ?
C3 C4 C5 C6 . . . . -0.4(4) ?
O1 C1 C6 C5 . . . . 179.9(2) ?
C2 C1 C6 C5 . . . . -0.3(4) ?
O1 C1 C6 C7 . . . . -0.3(4) ?
C2 C1 C6 C7 . . . . 179.5(2) ?
C4 C5 C6 C1 . . . . 0.6(4) ?
C4 C5 C6 C7 . . . . -179.2(2) ?
O3 N1 C7 C6 . . . . 179.5(2) ?
Ni1 N1 C7 C6 . . . . 1.3(4) ?
C1 C6 C7 N1 . . . . 0.4(4) ?
C5 C6 C7 N1 . . . . -179.8(3) ?
